data_8107005
loop_
_publ_author_name
'Ding, Rui-Fang'
'Sun, Shan-Shan'

_publ_section_title
;
 Crystal structure of
 diaquabis(2-(3-bromophenyl)-5-carboxy-1H-imidazol-4-carboxylato-\k2 O,N)
 cobalt(II) trihydrate, C22H22Br2CoN4O13
;
_journal_issue 3
_journal_name_full 'Zeitschrift f\"ur Kristallographie - New Crystal Structures'
_journal_page_first 785
_journal_page_last 787
_journal_paper_doi 10.1515/ncrs-2015-0267
_journal_volume 231
_journal_year 2016
_chemical_formula_moiety 'C22 H22 Br2 Co N4 O13'
_chemical_formula_sum 'C22 H22 Br2 Co N4 O13'
_chemical_formula_weight 769.19
_space_group_IT_number 15
_space_group_name_Hall '-C 2yc'
_space_group_name_H-M_alt 'C 1 2/c 1'
_symmetry_cell_setting monoclinic
_symmetry_space_group_name_Hall '-C 2yc'
_symmetry_space_group_name_H-M 'C 1 2/c 1'
_atom_sites_solution_hydrogens geom
_atom_sites_solution_primary direct
_atom_sites_solution_secondary difmap
_cell_angle_alpha 90
_cell_angle_beta 92.725(2)
_cell_angle_gamma 90
_cell_formula_units_Z 4
_cell_length_a 15.2953(19)
_cell_length_b 14.9696(19)
_cell_length_c 12.4221(15)
_cell_measurement_reflns_used 2207
_cell_measurement_temperature 296(2)
_cell_measurement_theta_max 25.09
_cell_measurement_theta_min 2.47
_cell_volume 2841.0(6)
_computing_cell_refinement APEX2-2005
_computing_data_collection APEX2-2005
_computing_data_reduction 'SAINT-2005 '
_computing_molecular_graphics 'SHELXTL-2008 [13]'
_computing_publication_material 'SHELXTL-2008 [13]'
_computing_structure_refinement 'SHELXTL-2008 [13]'
_computing_structure_solution 'SHELXTL-2008 [13]'
_diffrn_ambient_temperature 296(2)
_diffrn_measured_fraction_theta_full 0.997
_diffrn_measured_fraction_theta_max 0.997
_diffrn_measurement_device_type 'CCD area detector'
_diffrn_measurement_method 'phi and omega scans'
_diffrn_radiation_monochromator graphite
_diffrn_radiation_source 'fine-focus sealed tube'
_diffrn_radiation_type MoK\a
_diffrn_radiation_wavelength 0.71073
_diffrn_reflns_av_R_equivalents 0.0239
_diffrn_reflns_av_sigmaI/netI 0.0307
_diffrn_reflns_limit_h_max 18
_diffrn_reflns_limit_h_min -17
_diffrn_reflns_limit_k_max 17
_diffrn_reflns_limit_k_min -17
_diffrn_reflns_limit_l_max 14
_diffrn_reflns_limit_l_min -13
_diffrn_reflns_number 7112
_diffrn_reflns_theta_full 25.05
_diffrn_reflns_theta_max 25.05
_diffrn_reflns_theta_min 1.90
_exptl_absorpt_coefficient_mu 3.489
_exptl_absorpt_correction_T_max 0.6052
_exptl_absorpt_correction_T_min 0.4759
_exptl_absorpt_correction_type multi-scan
_exptl_absorpt_process_details 'SADABS (Bruker, 2005)'
_exptl_crystal_colour purple
_exptl_crystal_density_diffrn 1.798
_exptl_crystal_density_method 'not measured'
_exptl_crystal_description block
_exptl_crystal_F_000 1532
_exptl_crystal_size_max 0.25
_exptl_crystal_size_mid 0.20
_exptl_crystal_size_min 0.16
_refine_diff_density_max 0.503
_refine_diff_density_min -0.602
_refine_diff_density_rms 0.065
_refine_ls_extinction_method none
_refine_ls_goodness_of_fit_ref 1.057
_refine_ls_hydrogen_treatment constr
_refine_ls_matrix_type full
_refine_ls_number_parameters 192
_refine_ls_number_reflns 2510
_refine_ls_number_restraints 0
_refine_ls_restrained_S_all 1.057
_refine_ls_R_factor_all 0.0482
_refine_ls_R_factor_gt 0.0356
_refine_ls_shift/su_max 0.001
_refine_ls_shift/su_mean 0.000
_refine_ls_structure_factor_coef Fsqd
_refine_ls_weighting_details 'calc w=1/[\s^2^(Fo^2^)+(0.0532P)^2^+1.4197P] where P=(Fo^2^+2Fc^2^)/3'
_refine_ls_weighting_scheme calc
_refine_ls_wR_factor_gt 0.0924
_refine_ls_wR_factor_ref 0.0967
_reflns_number_gt 1990
_reflns_number_total 2510
_reflns_threshold_expression >2sigma(I)
_cod_data_source_file suppl_ncrs-2015-0267_suppl.cif
_cod_data_source_block 1
_cod_original_sg_symbol_Hall '-C 2yc '
_cod_original_sg_symbol_H-M 'C 2/c'
_cod_database_code 8107005

loop_
_symmetry_equiv_pos_as_xyz
'x, y, z'
'-x, y, -z+1/2'
'x+1/2, y+1/2, z'
'-x+1/2, y+1/2, -z+1/2'
'-x, -y, -z'
'x, -y, z-1/2'
'-x+1/2, -y+1/2, -z'
'x+1/2, -y+1/2, z-1/2'

loop_
_atom_site_label
_atom_site_type_symbol
_atom_site_fract_x
_atom_site_fract_y
_atom_site_fract_z
_atom_site_U_iso_or_equiv
_atom_site_adp_type
_atom_site_occupancy
_atom_site_symmetry_multiplicity
_atom_site_calc_flag
_atom_site_refinement_flags
_atom_site_disorder_assembly
_atom_site_disorder_group
Br1 Br 0.56399(3) 0.55623(3) -0.13376(3) 0.0758(2) Uani 1 1 d . . .
Co1 Co 0.5000 0.78544(4) 0.2500 0.03357(18) Uani 1 2 d S . .
N1 N 0.60375(15) 0.69270(16) 0.29749(19) 0.0327(6) Uani 1 1 d . . .
N2 N 0.72685(16) 0.62501(16) 0.3453(2) 0.0365(6) Uani 1 1 d . . .
H2 H 0.7755 0.5968 0.3404 0.044 Uiso 1 1 calc R . .
O1 O 0.56182(16) 0.74168(18) 0.57226(17) 0.0546(6) Uani 1 1 d . . .
O2 O 0.49407(14) 0.78621(15) 0.41895(18) 0.0440(5) Uani 1 1 d . . .
O3 O 0.80699(17) 0.59602(18) 0.5494(2) 0.0596(7) Uani 1 1 d . . .
O4 O 0.69693(19) 0.6577(2) 0.6312(2) 0.0644(7) Uani 1 1 d . . .
H4 H 0.6531 0.6868 0.6137 0.097 Uiso 1 1 calc R . .
O1W O 0.59609(16) 0.88331(16) 0.2614(2) 0.0589(7) Uani 1 1 d . . .
H1WC H 0.6257 0.8874 0.3208 0.071 Uiso 1 1 d R . .
H1WD H 0.5972 0.9337 0.2300 0.071 Uiso 1 1 d R . .
O2W O 1.0000 0.6789(3) 0.2500 0.0679(11) Uani 1 2 d S . .
H2W H 0.9825 0.7120 0.3003 0.081 Uiso 1 1 d R . .
O3W O 0.89481(17) 0.54708(16) 0.3312(2) 0.0613(7) Uani 1 1 d . . .
H3WC H 0.8997 0.5483 0.3997 0.074 Uiso 1 1 d R . .
H3WD H 0.9332 0.5780 0.3009 0.074 Uiso 1 1 d R . .
C1 C 0.5519(2) 0.7433(2) 0.4710(3) 0.0391(7) Uani 1 1 d . . .
C2 C 0.61460(19) 0.69307(19) 0.4080(2) 0.0319(7) Uani 1 1 d . . .
C3 C 0.6911(2) 0.6505(2) 0.4387(2) 0.0367(7) Uani 1 1 d . . .
C4 C 0.67322(19) 0.65129(19) 0.2612(2) 0.0325(7) Uani 1 1 d . . .
C5 C 0.7355(2) 0.6320(2) 0.5445(3) 0.0465(8) Uani 1 1 d . . .
C6 C 0.6939(2) 0.6367(2) 0.1487(3) 0.0359(7) Uani 1 1 d . . .
C7 C 0.6300(2) 0.6079(2) 0.0742(3) 0.0407(8) Uani 1 1 d . . .
H7 H 0.5734 0.5969 0.0951 0.049 Uiso 1 1 calc R . .
C8 C 0.6510(2) 0.5956(2) -0.0314(3) 0.0465(8) Uani 1 1 d . . .
C9 C 0.7339(3) 0.6132(3) -0.0657(3) 0.0576(10) Uani 1 1 d . . .
H9 H 0.7466 0.6061 -0.1377 0.069 Uiso 1 1 calc R . .
C10 C 0.7967(3) 0.6412(3) 0.0086(3) 0.0617(11) Uani 1 1 d . . .
H10 H 0.8530 0.6524 -0.0131 0.074 Uiso 1 1 calc R . .
C11 C 0.7780(2) 0.6533(2) 0.1156(3) 0.0505(9) Uani 1 1 d . . .
H11 H 0.8215 0.6724 0.1652 0.061 Uiso 1 1 calc R . .

loop_
_atom_site_aniso_label
_atom_site_aniso_U_11
_atom_site_aniso_U_22
_atom_site_aniso_U_33
_atom_site_aniso_U_23
_atom_site_aniso_U_13
_atom_site_aniso_U_12
Br1 0.0825(4) 0.0965(4) 0.0466(3) -0.0219(2) -0.0182(2) 0.0127(2)
Co1 0.0296(3) 0.0408(3) 0.0301(3) 0.000 -0.0014(2) 0.000
N1 0.0295(13) 0.0409(14) 0.0273(14) 0.0011(11) -0.0018(11) -0.0013(11)
N2 0.0306(14) 0.0395(15) 0.0391(16) -0.0005(11) -0.0028(12) 0.0043(11)
O1 0.0611(16) 0.0772(17) 0.0256(13) -0.0027(11) 0.0048(11) 0.0075(13)
O2 0.0381(12) 0.0590(14) 0.0350(12) -0.0036(10) 0.0033(10) 0.0083(11)
O3 0.0542(16) 0.0668(17) 0.0555(16) 0.0004(13) -0.0208(13) 0.0061(13)
O4 0.0647(18) 0.086(2) 0.0420(16) 0.0027(13) -0.0082(13) 0.0058(15)
O1W 0.0616(16) 0.0557(15) 0.0569(16) 0.0137(12) -0.0221(13) -0.0210(12)
O2W 0.081(3) 0.071(2) 0.054(2) 0.000 0.030(2) 0.000
O3W 0.0535(16) 0.0553(16) 0.0750(19) -0.0041(13) 0.0038(14) 0.0065(12)
C1 0.0384(18) 0.0479(19) 0.0310(18) -0.0031(14) 0.0019(14) -0.0062(15)
C2 0.0346(17) 0.0345(16) 0.0265(16) 0.0004(12) -0.0008(13) -0.0043(12)
C3 0.0389(18) 0.0383(17) 0.0324(17) -0.0011(13) -0.0041(14) -0.0039(13)
C4 0.0272(15) 0.0361(16) 0.0338(17) -0.0005(13) -0.0018(13) -0.0028(12)
C5 0.049(2) 0.046(2) 0.044(2) 0.0024(15) -0.0081(17) -0.0067(16)
C6 0.0346(17) 0.0366(17) 0.0366(18) 0.0010(13) 0.0022(14) 0.0025(13)
C7 0.0376(18) 0.048(2) 0.0359(18) -0.0006(14) 0.0015(15) 0.0036(14)
C8 0.054(2) 0.047(2) 0.0371(19) -0.0063(15) -0.0030(16) 0.0073(16)
C9 0.069(3) 0.065(2) 0.040(2) -0.0009(17) 0.019(2) 0.010(2)
C10 0.052(2) 0.075(3) 0.060(3) -0.001(2) 0.025(2) -0.0044(19)
C11 0.0397(19) 0.063(2) 0.049(2) -0.0022(17) 0.0046(17) -0.0028(16)

loop_
_atom_type_symbol
_atom_type_description
_atom_type_scat_dispersion_real
_atom_type_scat_dispersion_imag
_atom_type_scat_source
C C 0.0033 0.0016 'International Tables Vol C Tables 4.2.6.8 and 6.1.1.4'
H H 0.0000 0.0000 'International Tables Vol C Tables 4.2.6.8 and 6.1.1.4'
N N 0.0061 0.0033 'International Tables Vol C Tables 4.2.6.8 and 6.1.1.4'
O O 0.0106 0.0060 'International Tables Vol C Tables 4.2.6.8 and 6.1.1.4'
Co Co 0.3494 0.9721 'International Tables Vol C Tables 4.2.6.8 and 6.1.1.4'
Br Br -0.2901 2.4595 'International Tables Vol C Tables 4.2.6.8 and 6.1.1.4'

loop_
_geom_angle_atom_site_label_1
_geom_angle_atom_site_label_2
_geom_angle_atom_site_label_3
_geom_angle
_geom_angle_site_symmetry_1
_geom_angle_site_symmetry_3
O1W Co1 O1W 90.18(15) . 2_655
O1W Co1 O2 89.55(9) . .
O1W Co1 O2 90.00(9) 2_655 .
O1W Co1 O2 90.00(9) . 2_655
O1W Co1 O2 89.55(9) 2_655 2_655
O2 Co1 O2 179.37(12) . 2_655
O1W Co1 N1 85.80(10) . .
O1W Co1 N1 167.69(9) 2_655 .
O2 Co1 N1 78.34(9) . .
O2 Co1 N1 102.07(9) 2_655 .
O1W Co1 N1 167.68(9) . 2_655
O1W Co1 N1 85.80(10) 2_655 2_655
O2 Co1 N1 102.07(9) . 2_655
O2 Co1 N1 78.35(9) 2_655 2_655
N1 Co1 N1 100.41(13) . 2_655
C4 N1 C2 106.3(2) . .
C4 N1 Co1 142.5(2) . .
C2 N1 Co1 108.72(18) . .
C4 N2 C3 108.9(2) . .
C4 N2 H2 125.6 . .
C3 N2 H2 125.6 . .
C1 O2 Co1 116.8(2) . .
C5 O4 H4 109.5 . .
Co1 O1W H1WC 117.1 . .
Co1 O1W H1WD 128.7 . .
H1WC O1W H1WD 108.3 . .
H3WC O3W H3WD 113.7 . .
O2 C1 O1 125.2(3) . 1
O2 C1 O1 125.2(3) . .
O2 C1 C2 116.8(3) . .
O1 C1 C2 118.0(3) 1 .
O1 C1 C2 118.0(3) . .
C3 C2 N1 109.7(3) . .
C3 C2 C1 131.2(3) . .
N1 C2 C1 118.8(3) . .
N2 C3 C2 105.4(3) . .
N2 C3 C5 121.3(3) . .
C2 C3 C5 133.3(3) . .
N1 C4 N2 109.8(3) . .
N1 C4 C6 127.4(3) . .
N2 C4 C6 122.8(3) . .
O3 C5 O4 121.8(3) . .
O3 C5 C3 120.1(3) . .
O4 C5 C3 118.0(3) . .
C7 C6 C11 119.4(3) . .
C7 C6 C4 120.5(3) . .
C11 C6 C4 120.1(3) . .
C8 C7 C6 119.3(3) . .
C8 C7 H7 120.3 . .
C6 C7 H7 120.3 . .
C7 C8 C9 121.8(3) . .
C7 C8 Br1 119.5(3) . .
C9 C8 Br1 118.6(3) . .
C10 C9 C8 118.4(3) . .
C10 C9 H9 120.8 . .
C8 C9 H9 120.8 . .
C9 C10 C11 121.2(3) . .
C9 C10 H10 119.4 . .
C11 C10 H10 119.4 . .
C10 C11 C6 119.8(3) . .
C10 C11 H11 120.1 . .
C6 C11 H11 120.1 . .

loop_
_geom_bond_atom_site_label_1
_geom_bond_atom_site_label_2
_geom_bond_distance
_geom_bond_site_symmetry_2
Br1 C8 1.891(3) .
Co1 O1W 2.075(2) .
Co1 O1W 2.075(2) 2_655
Co1 O2 2.105(2) .
Co1 O2 2.105(2) 2_655
Co1 N1 2.169(2) .
Co1 N1 2.169(2) 2_655
N1 C4 1.327(4) .
N1 C2 1.375(4) .
N2 C4 1.355(4) .
N2 C3 1.361(4) .
N2 H2 0.8600 .
O1 C1 1.260(4) .
O2 C1 1.248(4) .
O3 C5 1.217(4) .
O4 C5 1.310(4) .
O4 H4 0.8200 .
O1W H1WC 0.8500 .
O1W H1WD 0.8499 .
O2W H2W 0.8499 .
O3W H3WC 0.8504 .
O3W H3WD 0.8498 .
C1 O1 1.260(4) 1
C1 C2 1.473(4) .
C2 C3 1.371(4) .
C3 C5 1.476(5) .
C4 C6 1.463(4) .
C6 C7 1.383(4) .
C6 C11 1.391(5) .
C7 C8 1.377(5) .
C7 H7 0.9300 .
C8 C9 1.381(5) .
C9 C10 1.366(6) .
C9 H9 0.9300 .
C10 C11 1.385(5) .
C10 H10 0.9300 .
C11 H11 0.9300 .

loop_
_geom_hbond_atom_site_label_D
_geom_hbond_atom_site_label_H
_geom_hbond_atom_site_label_A
_geom_hbond_distance_DH
_geom_hbond_distance_HA
_geom_hbond_distance_DA
_geom_hbond_angle_DHA
_geom_hbond_site_symmetry_A
O1W H1WD O3W 0.85 1.87 2.714(3) 176.0 4_655
O1W H1WC O3 0.85 1.89 2.736(3) 176.3 7_666
O2W H2W O1 0.85 1.88 2.717(3) 166.0 7_666
O4 H4 O1 0.82 1.68 2.498(4) 176.5 1
N2 H2 O3W 0.86 1.98 2.834(3) 172.7 1
O3W H3WD O2W 0.85 1.95 2.767(4) 162.1 1

loop_
_geom_torsion_atom_site_label_1
_geom_torsion_atom_site_label_2
_geom_torsion_atom_site_label_3
_geom_torsion_atom_site_label_4
_geom_torsion
_geom_torsion_site_symmetry_1
_geom_torsion_site_symmetry_2
_geom_torsion_site_symmetry_3
_geom_torsion_site_symmetry_4
O1W Co1 N1 C4 -74.2(3) . . . .
O1W Co1 N1 C4 -145.5(4) 2_655 . . .
O2 Co1 N1 C4 -164.6(3) . . . .
O2 Co1 N1 C4 14.9(3) 2_655 . . .
N1 Co1 N1 C4 95.0(3) 2_655 . . .
O1W Co1 N1 C2 84.00(19) . . . .
O1W Co1 N1 C2 12.8(6) 2_655 . . .
O2 Co1 N1 C2 -6.41(17) . . . .
O2 Co1 N1 C2 173.10(18) 2_655 . . .
N1 Co1 N1 C2 -106.73(19) 2_655 . . .
O1W Co1 O2 C1 -80.3(2) . . . .
O1W Co1 O2 C1 -170.5(2) 2_655 . . .
N1 Co1 O2 C1 5.5(2) . . . .
N1 Co1 O2 C1 103.8(2) 2_655 . . .
Co1 O2 C1 O1 174.8(3) . . . 1
Co1 O2 C1 O1 174.8(3) . . . .
Co1 O2 C1 C2 -3.3(4) . . . .
O1 O1 C1 O2 0.0(11) 1 . . .
O1 O1 C1 C2 0.0(10) 1 . . .
C4 N1 C2 C3 -0.7(3) . . . .
Co1 N1 C2 C3 -167.1(2) . . . .
C4 N1 C2 C1 173.5(3) . . . .
Co1 N1 C2 C1 7.1(3) . . . .
O2 C1 C2 C3 169.7(3) . . . .
O1 C1 C2 C3 -8.5(5) 1 . . .
O1 C1 C2 C3 -8.5(5) . . . .
O2 C1 C2 N1 -3.0(4) . . . .
O1 C1 C2 N1 178.8(3) 1 . . .
O1 C1 C2 N1 178.8(3) . . . .
C4 N2 C3 C2 -0.2(3) . . . .
C4 N2 C3 C5 -179.2(3) . . . .
N1 C2 C3 N2 0.5(3) . . . .
C1 C2 C3 N2 -172.7(3) . . . .
N1 C2 C3 C5 179.3(3) . . . .
C1 C2 C3 C5 6.1(6) . . . .
C2 N1 C4 N2 0.5(3) . . . .
Co1 N1 C4 N2 159.1(2) . . . .
C2 N1 C4 C6 -177.6(3) . . . .
Co1 N1 C4 C6 -19.0(5) . . . .
C3 N2 C4 N1 -0.2(3) . . . .
C3 N2 C4 C6 178.0(3) . . . .
N2 C3 C5 O3 2.5(5) . . . .
C2 C3 C5 O3 -176.1(3) . . . .
N2 C3 C5 O4 -179.4(3) . . . .
C2 C3 C5 O4 2.0(5) . . . .
N1 C4 C6 C7 -44.7(4) . . . .
N2 C4 C6 C7 137.4(3) . . . .
N1 C4 C6 C11 134.2(3) . . . .
N2 C4 C6 C11 -43.7(4) . . . .
C11 C6 C7 C8 0.4(5) . . . .
C4 C6 C7 C8 179.3(3) . . . .
C6 C7 C8 C9 -1.5(5) . . . .
C6 C7 C8 Br1 -180.0(2) . . . .
C7 C8 C9 C10 1.8(6) . . . .
Br1 C8 C9 C10 -179.7(3) . . . .
C8 C9 C10 C11 -1.0(6) . . . .
C9 C10 C11 C6 -0.1(6) . . . .
C7 C6 C11 C10 0.4(5) . . . .
C4 C6 C11 C10 -178.6(3) . . . .
